data_4020167
loop_
_publ_author_name
'Dwight D. Kim'
'Suk Joong Lee'
'Peter Beak'

_journal_name_full 'Journal of Organic Chemistry'
_journal_page_first 5376
_journal_page_last 5386
_journal_paper_doi 10.1021/jo047752m
_journal_volume 70
_journal_year 2005
_chemical_absolute_configuration syn
_chemical_formula_moiety 'C25 H27 N O'
_chemical_formula_sum 'C25 H27 N O'
_chemical_formula_weight 357.48
_space_group_IT_number 4
_symmetry_cell_setting monoclinic
_symmetry_space_group_name_Hall 'P 2yb'
_symmetry_space_group_name_H-M 'P 1 21 1'
_cell_angle_alpha 90.00
_cell_angle_beta 97.428(6)
_cell_angle_gamma 90.00
_cell_formula_units_Z 2
_cell_length_a 8.870(2)
_cell_length_b 5.2473(14)
_cell_length_c 21.735(6)
_cell_measurement_temperature 193(2)
_cell_volume 1003.1(4)
_diffrn_ambient_temperature 193(2)
_exptl_crystal_density_diffrn 1.184
_cod_depositor_comments
;
The following automatic conversions were performed:
'_symmetry_cell_setting' value 'Monoclinic' changed to 'monoclinic'
according to '/home/saulius/struct/CIF-dictionaries/cif_core.dic'
dictionary named 'cif_core.dic' version 2.4.1 from 2010-06-29.

Automatic conversion script
Id: cif_fix_enum 1527 2010-12-29 10:47:43Z saulius 
;
_cod_original_sg_symbol_Hall 'P 2yb '
_cod_original_sg_symbol_H-M 'P 21 '
_cod_database_code 4020167

loop_
_symmetry_equiv_pos_as_xyz
'x, y, z'
'-x, y+1/2, -z'

loop_
_atom_site_label
_atom_site_type_symbol
_atom_site_fract_x
_atom_site_fract_y
_atom_site_fract_z
_atom_site_U_iso_or_equiv
_atom_site_adp_type
_atom_site_occupancy
_atom_site_symmetry_multiplicity
_atom_site_calc_flag
_atom_site_refinement_flags
_atom_site_disorder_assembly
_atom_site_disorder_group
C1 C 0.6549(4) 1.1539(6) 0.44384(14) 0.0467(8) Uani 1 1 d . . .
H1 H 0.5928 1.2789 0.4214 0.056 Uiso 1 1 calc R . .
C2 C 0.6569(4) 1.1357(8) 0.50776(16) 0.0618(11) Uani 1 1 d . . .
H2 H 0.5964 1.2471 0.5288 0.074 Uiso 1 1 calc R . .
C3 C 0.7471(5) 0.9553(8) 0.54023(17) 0.0689(12) Uani 1 1 d . . .
H3 H 0.7492 0.9430 0.5839 0.083 Uiso 1 1 calc R . .
C4 C 0.8331(5) 0.7947(8) 0.51052(17) 0.0727(13) Uani 1 1 d . . .
H4 H 0.8946 0.6698 0.5333 0.087 Uiso 1 1 calc R . .
C5 C 0.8311(4) 0.8134(7) 0.44647(16) 0.0541(9) Uani 1 1 d . . .
H5 H 0.8918 0.7013 0.4257 0.065 Uiso 1 1 calc R . .
C6 C 0.7412(3) 0.9939(5) 0.41281(13) 0.0336(7) Uani 1 1 d . . .
C7 C 0.7445(3) 1.0183(6) 0.34363(13) 0.0310(7) Uani 1 1 d . . .
H7 H 0.7875 0.8571 0.3286 0.037 Uiso 1 1 calc R . .
C8 C 0.4952(3) 0.8615(5) 0.29540(13) 0.0302(7) Uani 1 1 d . . .
C9 C 0.3343(3) 0.9425(6) 0.26976(13) 0.0319(7) Uani 1 1 d . . .
H9 H 0.3370 1.1231 0.2552 0.038 Uiso 1 1 calc R . .
C10 C 0.2682(3) 0.7744(5) 0.21483(12) 0.0274(6) Uani 1 1 d . . .
H10 H 0.2723 0.5933 0.2293 0.033 Uiso 1 1 calc R . .
C11 C 0.3687(3) 0.7968(6) 0.16216(13) 0.0323(7) Uani 1 1 d . . .
H11A H 0.3562 0.9707 0.1446 0.039 Uiso 1 1 calc R . .
H11B H 0.4762 0.7791 0.1806 0.039 Uiso 1 1 calc R . .
C12 C 0.3391(3) 0.6086(5) 0.10952(13) 0.0318(7) Uani 1 1 d . . .
C13 C 0.4510(4) 0.4369(6) 0.09833(14) 0.0394(7) Uani 1 1 d . . .
H13 H 0.5449 0.4365 0.1249 0.047 Uiso 1 1 calc R . .
C14 C 0.4294(4) 0.2646(7) 0.04914(14) 0.0493(9) Uani 1 1 d . . .
H14 H 0.5074 0.1475 0.0425 0.059 Uiso 1 1 calc R . .
C15 C 0.2945(4) 0.2660(7) 0.01042(14) 0.0521(9) Uani 1 1 d . . .
H15 H 0.2790 0.1501 -0.0234 0.063 Uiso 1 1 calc R . .
C16 C 0.1820(4) 0.4347(7) 0.02045(15) 0.0521(9) Uani 1 1 d . . .
H16 H 0.0881 0.4330 -0.0061 0.063 Uiso 1 1 calc R . .
C17 C 0.2040(3) 0.6070(6) 0.06886(14) 0.0410(8) Uani 1 1 d . . .
H17 H 0.1261 0.7258 0.0745 0.049 Uiso 1 1 calc R . .
C18 C 0.8449(3) 1.2387(6) 0.32797(14) 0.0410(8) Uani 1 1 d . . .
H18A H 0.7992 1.4004 0.3385 0.062 Uiso 1 1 calc R . .
H18B H 0.8542 1.2356 0.2835 0.062 Uiso 1 1 calc R . .
H18C H 0.9459 1.2217 0.3519 0.062 Uiso 1 1 calc R . .
C19 C 0.2394(4) 0.9301(9) 0.32398(14) 0.0580(11) Uani 1 1 d . . .
H19A H 0.1417 1.0155 0.3122 0.087 Uiso 1 1 calc R . .
H19B H 0.2943 1.0153 0.3603 0.087 Uiso 1 1 calc R . .
H19C H 0.2215 0.7515 0.3341 0.087 Uiso 1 1 calc R . .
C20 C 0.1030(3) 0.8413(5) 0.19455(12) 0.0277(7) Uani 1 1 d . . .
C21 C 0.0610(3) 1.0586(5) 0.16016(13) 0.0332(7) Uani 1 1 d . . .
H21 H 0.1376 1.1692 0.1487 0.040 Uiso 1 1 calc R . .
C22 C -0.0904(3) 1.1170(6) 0.14221(14) 0.0404(8) Uani 1 1 d . . .
H22 H -0.1170 1.2644 0.1178 0.049 Uiso 1 1 calc R . .
C23 C -0.2030(4) 0.9608(6) 0.15969(14) 0.0412(8) Uani 1 1 d . . .
H23 H -0.3071 0.9993 0.1471 0.049 Uiso 1 1 calc R . .
C24 C -0.1632(3) 0.7502(7) 0.19536(14) 0.0393(8) Uani 1 1 d . . .
H24 H -0.2401 0.6447 0.2085 0.047 Uiso 1 1 calc R . .
C25 C -0.0115(3) 0.6902(5) 0.21242(13) 0.0339(7) Uani 1 1 d . . .
H25 H 0.0144 0.5426 0.2368 0.041 Uiso 1 1 calc R . .
N1 N 0.5926(3) 1.0543(5) 0.30972(11) 0.0321(6) Uani 1 1 d D . .
H1A H 0.569(3) 1.210(5) 0.3035(14) 0.048 Uiso 1 1 d D . .
O1 O 0.5292(2) 0.6371(4) 0.30431(10) 0.0403(6) Uani 1 1 d . . .

loop_
_atom_site_aniso_label
_atom_site_aniso_U_11
_atom_site_aniso_U_22
_atom_site_aniso_U_33
_atom_site_aniso_U_23
_atom_site_aniso_U_13
_atom_site_aniso_U_12
C1 0.050(2) 0.0524(19) 0.0366(18) 0.0040(17) 0.0009(16) 0.0067(19)
C2 0.078(3) 0.066(3) 0.042(2) -0.003(2) 0.013(2) -0.002(2)
C3 0.111(3) 0.056(2) 0.035(2) 0.005(2) -0.009(2) -0.012(3)
C4 0.113(4) 0.046(2) 0.048(2) 0.006(2) -0.030(2) 0.007(3)
C5 0.067(2) 0.0419(19) 0.0457(19) -0.0057(17) -0.0226(18) 0.0104(18)
C6 0.0318(16) 0.0316(17) 0.0347(16) -0.0007(14) -0.0060(13) -0.0046(14)
C7 0.0260(15) 0.0331(15) 0.0319(16) -0.0039(14) -0.0043(13) 0.0038(13)
C8 0.0319(17) 0.0306(16) 0.0267(16) -0.0023(13) -0.0016(13) 0.0020(13)
C9 0.0304(16) 0.0307(15) 0.0323(16) -0.0029(14) -0.0052(13) 0.0062(13)
C10 0.0249(15) 0.0269(14) 0.0295(15) 0.0006(13) -0.0006(12) -0.0002(13)
C11 0.0272(15) 0.0372(16) 0.0319(15) -0.0005(14) 0.0014(13) -0.0072(14)
C12 0.0342(17) 0.0360(17) 0.0250(15) 0.0027(14) 0.0035(13) -0.0060(14)
C13 0.0446(18) 0.0418(16) 0.0317(17) 0.0035(15) 0.0047(14) 0.0027(16)
C14 0.071(2) 0.0406(18) 0.0376(18) -0.0023(18) 0.0113(18) 0.0072(19)
C15 0.081(3) 0.0467(19) 0.0295(17) -0.0058(17) 0.0122(19) -0.010(2)
C16 0.052(2) 0.070(2) 0.0323(18) -0.0093(19) -0.0004(16) -0.012(2)
C17 0.0376(19) 0.052(2) 0.0336(17) -0.0029(16) 0.0032(15) 0.0001(16)
C18 0.0366(17) 0.0431(18) 0.0433(18) 0.0011(16) 0.0051(15) -0.0015(15)
C19 0.045(2) 0.093(3) 0.0353(19) -0.022(2) 0.0010(16) 0.014(2)
C20 0.0295(16) 0.0289(15) 0.0241(14) -0.0033(13) 0.0014(13) 0.0006(13)
C21 0.0310(17) 0.0323(16) 0.0354(16) 0.0021(14) 0.0013(14) -0.0018(13)
C22 0.0428(19) 0.0382(17) 0.0375(18) -0.0003(15) -0.0052(15) 0.0095(16)
C23 0.0303(17) 0.050(2) 0.0408(18) -0.0072(17) -0.0042(14) 0.0088(16)
C24 0.0269(17) 0.0474(18) 0.0434(18) -0.0029(17) 0.0035(14) -0.0042(15)
C25 0.0301(17) 0.0373(18) 0.0334(16) 0.0007(14) 0.0007(14) -0.0006(14)
N1 0.0332(14) 0.0269(12) 0.0330(13) -0.0007(12) -0.0077(11) 0.0057(11)
O1 0.0390(12) 0.0283(11) 0.0496(14) 0.0000(10) -0.0093(10) 0.0016(10)

loop_
_geom_bond_atom_site_label_1
_geom_bond_atom_site_label_2
_geom_bond_distance
_geom_bond_site_symmetry_2
_geom_bond_publ_flag
C1 C6 1.371(4) . ?
C1 C2 1.390(4) . ?
C1 H1 0.9500 . ?
C2 C3 1.374(5) . ?
C2 H2 0.9500 . ?
C3 C4 1.355(5) . ?
C3 H3 0.9500 . ?
C4 C5 1.393(5) . ?
C4 H4 0.9500 . ?
C5 C6 1.385(4) . ?
C5 H5 0.9500 . ?
C6 C7 1.513(4) . ?
C7 N1 1.462(4) . ?
C7 C18 1.525(4) . ?
C7 H7 1.0000 . ?
C8 O1 1.225(3) . ?
C8 N1 1.340(4) . ?
C8 C9 1.525(4) . ?
C9 C19 1.536(4) . ?
C9 C10 1.538(4) . ?
C9 H9 1.0000 . ?
C10 C20 1.516(4) . ?
C10 C11 1.543(4) . ?
C10 H10 1.0000 . ?
C11 C12 1.509(4) . ?
C11 H11A 0.9900 . ?
C11 H11B 0.9900 . ?
C12 C13 1.385(4) . ?
C12 C17 1.394(4) . ?
C13 C14 1.394(5) . ?
C13 H13 0.9500 . ?
C14 C15 1.371(5) . ?
C14 H14 0.9500 . ?
C15 C16 1.373(5) . ?
C15 H15 0.9500 . ?
C16 C17 1.382(4) . ?
C16 H16 0.9500 . ?
C17 H17 0.9500 . ?
C18 H18A 0.9800 . ?
C18 H18B 0.9800 . ?
C18 H18C 0.9800 . ?
C19 H19A 0.9800 . ?
C19 H19B 0.9800 . ?
C19 H19C 0.9800 . ?
C20 C25 1.383(4) . ?
C20 C21 1.388(4) . ?
C21 C22 1.384(4) . ?
C21 H21 0.9500 . ?
C22 C23 1.382(4) . ?
C22 H22 0.9500 . ?
C23 C24 1.370(5) . ?
C23 H23 0.9500 . ?
C24 C25 1.386(4) . ?
C24 H24 0.9500 . ?
C25 H25 0.9500 . ?
N1 H1A 0.85(2) . ?

loop_
_cod_related_entry_id
_cod_related_entry_database
_cod_related_entry_code
1 ChemSpider 9535242
